data_7133645
loop_
_publ_author_name
'Liu, Chenghuan'
'Schmidtmann, Marc'
'M&#xfc;ller, Thomas'

_publ_section_title
;
 Metal ion-driven formation of 2<i>H</i>-silolides and -germolides.
;
_journal_issue 80
_journal_name_full 'Chemical communications (Cambridge, England)'
_journal_page_first 11295
_journal_page_last 11298
_journal_paper_doi 10.1039/d4cc03984j
_journal_volume 60
_journal_year 2024
_chemical_formula_structural K(C12H24O6)[GeC4(CH3)2(Si(CH3)3)2Si(C15H23N2)]
_chemical_formula_sum 'C39 H71 Ge K N2 O6 Si3'
_chemical_formula_weight 859.93
_space_group_crystal_system triclinic
_space_group_IT_number 2
_space_group_name_Hall '-P 1'
_space_group_name_H-M_alt 'P -1'
_atom_sites_solution_hydrogens difmap
_atom_sites_solution_primary direct
_atom_sites_solution_secondary difmap
_audit_creation_method SHELXL-2018/3
_audit_update_record
;
2024-07-05 deposited with the CCDC.	2024-08-30 downloaded from the CCDC.
;
_cell_angle_alpha 95.5876(14)
_cell_angle_beta 95.5032(14)
_cell_angle_gamma 115.7735(12)
_cell_formula_units_Z 2
_cell_length_a 12.4586(4)
_cell_length_b 13.0885(4)
_cell_length_c 17.1275(6)
_cell_measurement_reflns_used 9820
_cell_measurement_temperature 200(2)
_cell_measurement_theta_max 29.92
_cell_measurement_theta_min 2.42
_cell_volume 2473.14(14)
_computing_cell_refinement 'Bruker SAINT V8.40B'
_computing_data_collection 'Bruker APEX3'
_computing_data_reduction 'Bruker SAINT V8.40B'
_computing_structure_refinement 'SHELXL-2018/3 (Sheldrick, 2018)'
_computing_structure_solution 'SHELXS-2013/1 (Sheldrick, 2013)'
_diffrn_ambient_temperature 200(2)
_diffrn_measured_fraction_theta_full 1.000
_diffrn_measured_fraction_theta_max 1.000
_diffrn_measurement_device_type 'Bruker Photon III CPAD'
_diffrn_measurement_method '\f and \w scans'
_diffrn_radiation_type MoK\a
_diffrn_radiation_wavelength 0.71073
_diffrn_reflns_av_R_equivalents 0.0359
_diffrn_reflns_av_unetI/netI 0.0201
_diffrn_reflns_Laue_measured_fraction_full 1.000
_diffrn_reflns_Laue_measured_fraction_max 1.000
_diffrn_reflns_limit_h_max 17
_diffrn_reflns_limit_h_min -17
_diffrn_reflns_limit_k_max 18
_diffrn_reflns_limit_k_min -18
_diffrn_reflns_limit_l_max 24
_diffrn_reflns_limit_l_min -24
_diffrn_reflns_number 137762
_diffrn_reflns_point_group_measured_fraction_full 1.000
_diffrn_reflns_point_group_measured_fraction_max 1.000
_diffrn_reflns_theta_full 25.242
_diffrn_reflns_theta_max 30.034
_diffrn_reflns_theta_min 1.749
_diffrn_source 'I\mS microfocus'
_exptl_absorpt_coefficient_mu 0.816
_exptl_absorpt_correction_T_max 1.0000
_exptl_absorpt_correction_T_min 0.9206
_exptl_absorpt_correction_type multi-scan
_exptl_absorpt_process_details 'SADABS-2016/2 (Sheldrick)'
_exptl_crystal_colour yellow
_exptl_crystal_density_diffrn 1.155
_exptl_crystal_description block
_exptl_crystal_F_000 920
_exptl_crystal_size_max 0.240
_exptl_crystal_size_mid 0.240
_exptl_crystal_size_min 0.160
_refine_diff_density_max 0.577
_refine_diff_density_min -0.305
_refine_diff_density_rms 0.050
_refine_ls_extinction_method none
_refine_ls_goodness_of_fit_ref 1.069
_refine_ls_hydrogen_treatment constr
_refine_ls_matrix_type full
_refine_ls_number_parameters 483
_refine_ls_number_reflns 14466
_refine_ls_number_restraints 0
_refine_ls_restrained_S_all 1.069
_refine_ls_R_factor_all 0.0494
_refine_ls_R_factor_gt 0.0376
_refine_ls_shift/su_max 0.001
_refine_ls_shift/su_mean 0.000
_refine_ls_structure_factor_coef Fsqd
_refine_ls_weighting_details 'w=1/[\s^2^(Fo^2^)+(0.0500P)^2^+0.9000P] where P=(Fo^2^+2Fc^2^)/3'
_refine_ls_weighting_scheme calc
_refine_ls_wR_factor_gt 0.0984
_refine_ls_wR_factor_ref 0.1075
_reflns_Friedel_coverage 0.000
_reflns_number_gt 12038
_reflns_number_total 14466
_reflns_threshold_expression 'I > 2\s(I)'
_cod_data_source_file d4cc03984j3.cif
_cod_data_source_block lch0826ge
_cod_depositor_comments 'Adding full bibliography for 7133645--7133649.cif.'
_cod_database_code 7133645
_shelx_shelxl_version_number 2018/3
_shelx_space_group_comment
;
The symmetry employed for this shelxl refinement is uniquely defined
by the following loop, which should always be used as a source of
symmetry information in preference to the above space-group names.
They are only intended as comments.
;
_shelx_estimated_absorpt_t_min 0.828
_shelx_estimated_absorpt_t_max 0.881

loop_
_space_group_symop_operation_xyz
'x, y, z'
'-x, -y, -z'

loop_
_atom_site_label
_atom_site_type_symbol
_atom_site_fract_x
_atom_site_fract_y
_atom_site_fract_z
_atom_site_U_iso_or_equiv
_atom_site_adp_type
_atom_site_occupancy
_atom_site_site_symmetry_order
_atom_site_calc_flag
_atom_site_refinement_flags_posn
_atom_site_refinement_flags_adp
_atom_site_refinement_flags_occupancy
_atom_site_disorder_assembly
_atom_site_disorder_group
Ge1 Ge 0.21904(2) 0.23466(2) 0.29512(2) 0.03718(5) Uani 1 1 d . . . . .
K1 K 0.04201(3) 0.37360(3) 0.33298(2) 0.04296(8) Uani 1 1 d . . . . .
Si1 Si 0.35626(5) 0.09846(5) 0.35084(3) 0.04570(11) Uani 1 1 d . . . . .
Si2 Si 0.15721(5) 0.00229(4) 0.19243(3) 0.04698(11) Uani 1 1 d . . . . .
Si3 Si 0.30941(4) 0.47361(4) 0.24681(3) 0.03440(9) Uani 1 1 d . . . . .
O1 O 0.16057(15) 0.4836(2) 0.48426(10) 0.0778(5) Uani 1 1 d . . . . .
O2 O 0.11146(14) 0.61479(14) 0.37914(10) 0.0661(4) Uani 1 1 d . . . . .
O3 O -0.02495(14) 0.50542(14) 0.23226(10) 0.0633(4) Uani 1 1 d . . . . .
O4 O -0.17935(15) 0.27370(15) 0.21549(10) 0.0704(4) Uani 1 1 d . . . . .
O5 O -0.13431(15) 0.13975(14) 0.31671(12) 0.0728(5) Uani 1 1 d . . . . .
O6 O 0.00097(16) 0.24798(19) 0.46795(11) 0.0761(5) Uani 1 1 d . . . . .
N1 N 0.46377(12) 0.59986(11) 0.24942(8) 0.0361(3) Uani 1 1 d . . . . .
N2 N 0.32915(12) 0.52734(12) 0.14720(8) 0.0375(3) Uani 1 1 d . . . . .
C1 C 0.32712(13) 0.34149(13) 0.24028(9) 0.0338(3) Uani 1 1 d . . . . .
C2 C 0.40229(14) 0.29903(13) 0.20266(9) 0.0350(3) Uani 1 1 d . . . . .
C3 C 0.38470(14) 0.19033(14) 0.21042(9) 0.0368(3) Uani 1 1 d . . . . .
C4 C 0.28829(14) 0.12327(13) 0.25753(9) 0.0358(3) Uani 1 1 d . . . . .
C5 C 0.49852(17) 0.37467(16) 0.15822(12) 0.0478(4) Uani 1 1 d . . . . .
H5A H 0.573551 0.420360 0.195272 0.072 Uiso 1 1 calc R U . . .
H5B H 0.471912 0.426070 0.133752 0.072 Uiso 1 1 calc R U . . .
H5C H 0.512455 0.326588 0.116831 0.072 Uiso 1 1 calc R U . . .
C6 C 0.46347(19) 0.14054(17) 0.17723(13) 0.0519(4) Uani 1 1 d . . . . .
H6A H 0.466067 0.149640 0.121219 0.078 Uiso 1 1 calc R U . . .
H6B H 0.429902 0.058771 0.181871 0.078 Uiso 1 1 calc R U . . .
H6C H 0.545316 0.181057 0.207164 0.078 Uiso 1 1 calc R U . . .
C7 C 0.2498(2) 0.0449(2) 0.42440(14) 0.0681(6) Uani 1 1 d . . . . .
H7A H 0.224806 0.103572 0.442327 0.102 Uiso 1 1 calc R U . . .
H7B H 0.290309 0.028773 0.470059 0.102 Uiso 1 1 calc R U . . .
H7C H 0.178619 -0.025527 0.399239 0.102 Uiso 1 1 calc R U . . .
C8 C 0.4873(3) 0.2357(2) 0.39902(17) 0.0846(8) Uani 1 1 d . . . . .
H8A H 0.545296 0.263346 0.362009 0.127 Uiso 1 1 calc R U . . .
H8B H 0.526247 0.222743 0.446925 0.127 Uiso 1 1 calc R U . . .
H8C H 0.459124 0.293225 0.413445 0.127 Uiso 1 1 calc R U . . .
C9 C 0.4172(3) -0.0105(2) 0.33722(18) 0.0764(7) Uani 1 1 d . . . . .
H9A H 0.352743 -0.083904 0.309463 0.115 Uiso 1 1 calc R U . . .
H9B H 0.447241 -0.021241 0.389285 0.115 Uiso 1 1 calc R U . . .
H9C H 0.483295 0.017031 0.305862 0.115 Uiso 1 1 calc R U . . .
C10 C 0.0271(2) -0.0741(2) 0.24588(17) 0.0699(6) Uani 1 1 d . . . . .
H10A H 0.051881 -0.109539 0.287283 0.105 Uiso 1 1 calc R U . . .
H10B H -0.040300 -0.133700 0.208077 0.105 Uiso 1 1 calc R U . . .
H10C H 0.001673 -0.018926 0.270199 0.105 Uiso 1 1 calc R U . . .
C11 C 0.1022(3) 0.0564(2) 0.10733(16) 0.0809(8) Uani 1 1 d . . . . .
H11A H 0.056402 0.096098 0.126129 0.121 Uiso 1 1 calc R U . . .
H11B H 0.050155 -0.008539 0.065950 0.121 Uiso 1 1 calc R U . . .
H11C H 0.171413 0.109825 0.085510 0.121 Uiso 1 1 calc R U . . .
C12 C 0.1915(3) -0.1143(2) 0.14422(17) 0.0747(7) Uani 1 1 d . . . . .
H12A H 0.249885 -0.082535 0.108026 0.112 Uiso 1 1 calc R U . . .
H12B H 0.116967 -0.176889 0.114348 0.112 Uiso 1 1 calc R U . . .
H12C H 0.225284 -0.143846 0.185315 0.112 Uiso 1 1 calc R U . . .
C13 C 0.43406(14) 0.61701(13) 0.17658(9) 0.0352(3) Uani 1 1 d . . . . .
C14 C 0.50187(16) 0.71662(14) 0.13623(10) 0.0394(3) Uani 1 1 d . . . . .
C15 C 0.46727(19) 0.80352(16) 0.13058(11) 0.0481(4) Uani 1 1 d . . . . .
H15 H 0.402483 0.803093 0.155860 0.058 Uiso 1 1 calc R U . . .
C16 C 0.5274(2) 0.89105(17) 0.08795(13) 0.0615(5) Uani 1 1 d . . . . .
H16 H 0.502930 0.949883 0.083699 0.074 Uiso 1 1 calc R U . . .
C17 C 0.6220(3) 0.89325(18) 0.05192(13) 0.0689(7) Uani 1 1 d . . . . .
H17 H 0.662099 0.952951 0.022372 0.083 Uiso 1 1 calc R U . . .
C18 C 0.6586(2) 0.8088(2) 0.05865(14) 0.0699(7) Uani 1 1 d . . . . .
H18 H 0.724932 0.811010 0.034403 0.084 Uiso 1 1 calc R U . . .
C19 C 0.5993(2) 0.72072(17) 0.10056(13) 0.0555(5) Uani 1 1 d . . . . .
H19 H 0.625026 0.662763 0.105047 0.067 Uiso 1 1 calc R U . . .
C20 C 0.25208(16) 0.49644(16) 0.06973(10) 0.0441(4) Uani 1 1 d . . . . .
C21 C 0.1699(3) 0.3687(2) 0.06191(15) 0.0789(8) Uani 1 1 d . . . . .
H21A H 0.218852 0.327210 0.066817 0.118 Uiso 1 1 calc R U . . .
H21B H 0.118410 0.341788 0.009948 0.118 Uiso 1 1 calc R U . . .
H21C H 0.119301 0.354462 0.103919 0.118 Uiso 1 1 calc R U . . .
C22 C 0.3265(2) 0.5180(3) 0.00162(12) 0.0674(6) Uani 1 1 d . . . . .
H22A H 0.370273 0.600791 0.001221 0.101 Uiso 1 1 calc R U . . .
H22B H 0.272628 0.480774 -0.048970 0.101 Uiso 1 1 calc R U . . .
H22C H 0.384246 0.486152 0.009002 0.101 Uiso 1 1 calc R U . . .
C23 C 0.1774(2) 0.5629(2) 0.06750(14) 0.0644(6) Uani 1 1 d . . . . .
H23A H 0.134989 0.552988 0.113599 0.097 Uiso 1 1 calc R U . . .
H23B H 0.118547 0.533728 0.018659 0.097 Uiso 1 1 calc R U . . .
H23C H 0.230819 0.644569 0.068804 0.097 Uiso 1 1 calc R U . . .
C24 C 0.55954(15) 0.67806(15) 0.31450(11) 0.0435(4) Uani 1 1 d . . . . .
C25 C 0.5475(2) 0.6095(2) 0.38330(12) 0.0602(5) Uani 1 1 d . . . . .
H25A H 0.467147 0.585548 0.398376 0.090 Uiso 1 1 calc R U . . .
H25B H 0.608955 0.657576 0.428814 0.090 Uiso 1 1 calc R U . . .
H25C H 0.558827 0.541455 0.366801 0.090 Uiso 1 1 calc R U . . .
C26 C 0.5412(2) 0.78371(17) 0.34023(13) 0.0574(5) Uani 1 1 d . . . . .
H26A H 0.554174 0.830442 0.297480 0.086 Uiso 1 1 calc R U . . .
H26B H 0.598835 0.829207 0.388006 0.086 Uiso 1 1 calc R U . . .
H26C H 0.458781 0.759241 0.351718 0.086 Uiso 1 1 calc R U . . .
C27 C 0.68493(19) 0.7149(2) 0.29129(15) 0.0665(6) Uani 1 1 d . . . . .
H27A H 0.695192 0.646619 0.273648 0.100 Uiso 1 1 calc R U . . .
H27B H 0.746280 0.761243 0.337256 0.100 Uiso 1 1 calc R U . . .
H27C H 0.693783 0.760466 0.248065 0.100 Uiso 1 1 calc R U . . .
C28 C 0.1842(2) 0.5981(3) 0.50832(17) 0.0890(10) Uani 1 1 d . . . . .
H28A H 0.252253 0.634335 0.552762 0.107 Uiso 1 1 calc R U . . .
H28B H 0.112307 0.600663 0.526730 0.107 Uiso 1 1 calc R U . . .
C29 C 0.2147(2) 0.6611(3) 0.4397(2) 0.0922(10) Uani 1 1 d . . . . .
H29A H 0.239784 0.743726 0.456775 0.111 Uiso 1 1 calc R U . . .
H29B H 0.282605 0.653335 0.418703 0.111 Uiso 1 1 calc R U . . .
C30 C 0.1328(3) 0.6692(2) 0.31155(19) 0.0771(7) Uani 1 1 d . . . . .
H30A H 0.192071 0.653239 0.284710 0.092 Uiso 1 1 calc R U . . .
H30B H 0.165920 0.753351 0.327003 0.092 Uiso 1 1 calc R U . . .
C31 C 0.0174(3) 0.6245(2) 0.25771(18) 0.0762(7) Uani 1 1 d . . . . .
H31A H -0.042575 0.637595 0.285578 0.091 Uiso 1 1 calc R U . . .
H31B H 0.028832 0.665379 0.211177 0.091 Uiso 1 1 calc R U . . .
C32 C -0.1365(3) 0.4577(3) 0.18392(19) 0.0881(9) Uani 1 1 d . . . . .
H32A H -0.133068 0.501856 0.139677 0.106 Uiso 1 1 calc R U . . .
H32B H -0.198691 0.460190 0.214913 0.106 Uiso 1 1 calc R U . . .
C33 C -0.1674(3) 0.3388(3) 0.15259(16) 0.0851(8) Uani 1 1 d . . . . .
H33A H -0.244214 0.304966 0.115190 0.102 Uiso 1 1 calc R U . . .
H33B H -0.103616 0.336586 0.123212 0.102 Uiso 1 1 calc R U . . .
C34 C -0.2082(3) 0.1599(3) 0.19018(19) 0.0879(8) Uani 1 1 d . . . . .
H34A H -0.139312 0.154525 0.169058 0.106 Uiso 1 1 calc R U . . .
H34B H -0.278470 0.126351 0.147181 0.106 Uiso 1 1 calc R U . . .
C35 C -0.2373(3) 0.0954(2) 0.2580(2) 0.0932(10) Uani 1 1 d . . . . .
H35A H -0.304423 0.102882 0.280266 0.112 Uiso 1 1 calc R U . . .
H35B H -0.262837 0.012941 0.239800 0.112 Uiso 1 1 calc R U . . .
C36 C -0.1536(3) 0.0839(3) 0.3840(2) 0.0865(9) Uani 1 1 d . . . . .
H36A H -0.185002 0.000151 0.367793 0.104 Uiso 1 1 calc R U . . .
H36B H -0.213858 0.097608 0.411281 0.104 Uiso 1 1 calc R U . . .
C37 C -0.0377(3) 0.1296(3) 0.43854(18) 0.0835(9) Uani 1 1 d . . . . .
H37A H -0.048014 0.085545 0.483411 0.100 Uiso 1 1 calc R U . . .
H37B H 0.024070 0.121131 0.409964 0.100 Uiso 1 1 calc R U . . .
C38 C 0.1127(3) 0.2971(4) 0.51720(17) 0.0922(10) Uani 1 1 d . . . . .
H38A H 0.175104 0.293631 0.486890 0.111 Uiso 1 1 calc R U . . .
H38B H 0.108513 0.253724 0.561967 0.111 Uiso 1 1 calc R U . . .
C39 C 0.1456(3) 0.4192(4) 0.54837(15) 0.0964(12) Uani 1 1 d . . . . .
H39A H 0.081384 0.422871 0.576591 0.116 Uiso 1 1 calc R U . . .
H39B H 0.221581 0.452381 0.586541 0.116 Uiso 1 1 calc R U . . .

loop_
_atom_site_aniso_label
_atom_site_aniso_U_11
_atom_site_aniso_U_22
_atom_site_aniso_U_33
_atom_site_aniso_U_23
_atom_site_aniso_U_13
_atom_site_aniso_U_12
Ge1 0.03692(9) 0.03748(9) 0.04465(10) 0.01607(7) 0.01960(7) 0.01888(7)
K1 0.03839(17) 0.0511(2) 0.04703(19) 0.01785(15) 0.01456(14) 0.02336(15)
Si1 0.0439(2) 0.0496(3) 0.0494(3) 0.0214(2) 0.0110(2) 0.0227(2)
Si2 0.0473(3) 0.0380(2) 0.0509(3) 0.0091(2) 0.0077(2) 0.0143(2)
Si3 0.0351(2) 0.0361(2) 0.0384(2) 0.01224(16) 0.01351(16) 0.01901(17)
O1 0.0556(9) 0.1301(17) 0.0523(9) 0.0023(10) 0.0087(7) 0.0481(10)
O2 0.0526(8) 0.0613(9) 0.0787(10) 0.0035(8) 0.0233(7) 0.0192(7)
O3 0.0573(8) 0.0700(10) 0.0727(10) 0.0297(8) 0.0120(7) 0.0334(8)
O4 0.0545(8) 0.0713(10) 0.0709(10) 0.0112(8) -0.0021(7) 0.0173(8)
O5 0.0539(9) 0.0615(9) 0.1024(13) 0.0351(9) 0.0253(9) 0.0181(7)
O6 0.0691(10) 0.1209(15) 0.0749(10) 0.0519(10) 0.0311(8) 0.0646(11)
N1 0.0380(6) 0.0336(6) 0.0382(6) 0.0098(5) 0.0086(5) 0.0159(5)
N2 0.0388(7) 0.0407(7) 0.0363(6) 0.0131(5) 0.0090(5) 0.0188(6)
C1 0.0336(7) 0.0340(7) 0.0380(7) 0.0111(6) 0.0130(6) 0.0163(6)
C2 0.0337(7) 0.0377(7) 0.0374(7) 0.0113(6) 0.0139(6) 0.0168(6)
C3 0.0383(7) 0.0387(8) 0.0396(7) 0.0109(6) 0.0140(6) 0.0205(6)
C4 0.0380(7) 0.0339(7) 0.0408(8) 0.0126(6) 0.0141(6) 0.0181(6)
C5 0.0483(9) 0.0472(9) 0.0608(11) 0.0226(8) 0.0322(8) 0.0254(8)
C6 0.0597(11) 0.0513(10) 0.0632(11) 0.0196(8) 0.0318(9) 0.0351(9)
C7 0.0760(15) 0.0910(17) 0.0558(12) 0.0397(12) 0.0271(11) 0.0450(14)
C8 0.0709(16) 0.0764(17) 0.0779(17) 0.0183(13) -0.0212(13) 0.0122(13)
C9 0.0787(16) 0.0869(17) 0.0976(19) 0.0485(15) 0.0299(14) 0.0578(15)
C10 0.0492(11) 0.0512(12) 0.0942(18) 0.0096(11) 0.0193(11) 0.0075(9)
C11 0.0897(19) 0.0688(15) 0.0633(14) 0.0105(12) -0.0198(13) 0.0229(14)
C12 0.0874(17) 0.0490(12) 0.0807(16) -0.0031(11) 0.0225(14) 0.0249(12)
C13 0.0394(7) 0.0348(7) 0.0395(7) 0.0121(6) 0.0142(6) 0.0209(6)
C14 0.0484(9) 0.0346(7) 0.0391(8) 0.0111(6) 0.0153(7) 0.0194(7)
C15 0.0636(11) 0.0428(9) 0.0471(9) 0.0135(7) 0.0155(8) 0.0296(8)
C16 0.0930(16) 0.0404(9) 0.0550(11) 0.0174(8) 0.0156(11) 0.0306(10)
C17 0.0993(18) 0.0430(10) 0.0511(11) 0.0177(8) 0.0289(11) 0.0143(11)
C18 0.0823(16) 0.0583(12) 0.0675(13) 0.0173(10) 0.0459(12) 0.0217(11)
C19 0.0652(12) 0.0472(10) 0.0629(12) 0.0164(8) 0.0341(10) 0.0267(9)
C20 0.0463(9) 0.0507(9) 0.0384(8) 0.0107(7) 0.0054(7) 0.0239(8)
C21 0.0843(17) 0.0598(13) 0.0625(14) 0.0082(11) -0.0176(12) 0.0109(12)
C22 0.0673(13) 0.109(2) 0.0380(9) 0.0097(11) 0.0099(9) 0.0501(14)
C23 0.0548(12) 0.0889(16) 0.0629(12) 0.0127(11) 0.0016(10) 0.0456(12)
C24 0.0390(8) 0.0422(8) 0.0460(9) 0.0081(7) 0.0032(7) 0.0157(7)
C25 0.0603(12) 0.0620(12) 0.0498(10) 0.0155(9) -0.0043(9) 0.0208(10)
C26 0.0633(12) 0.0427(10) 0.0575(11) -0.0010(8) 0.0030(9) 0.0190(9)
C27 0.0403(10) 0.0823(16) 0.0725(14) 0.0159(12) 0.0069(9) 0.0232(10)
C28 0.0480(12) 0.121(3) 0.0701(16) -0.0240(16) -0.0029(11) 0.0227(14)
C29 0.0471(12) 0.091(2) 0.103(2) -0.0229(17) 0.0067(13) 0.0075(13)
C30 0.0777(16) 0.0510(12) 0.109(2) 0.0260(13) 0.0424(15) 0.0268(12)
C31 0.0947(19) 0.0611(13) 0.0949(18) 0.0396(13) 0.0360(15) 0.0453(14)
C32 0.0783(18) 0.108(2) 0.0906(19) 0.0412(17) -0.0043(15) 0.0512(17)
C33 0.0721(16) 0.103(2) 0.0663(15) 0.0237(15) -0.0140(12) 0.0297(15)
C34 0.0743(17) 0.0739(17) 0.092(2) 0.0021(15) -0.0068(15) 0.0175(14)
C35 0.0614(15) 0.0612(15) 0.129(3) 0.0169(16) -0.0007(16) 0.0041(12)
C36 0.0706(16) 0.0767(17) 0.131(3) 0.0606(17) 0.0525(17) 0.0334(14)
C37 0.0876(18) 0.100(2) 0.107(2) 0.0756(18) 0.0545(16) 0.0627(17)
C38 0.0868(19) 0.169(3) 0.0632(15) 0.0486(19) 0.0204(13) 0.088(2)
C39 0.0682(16) 0.196(4) 0.0455(12) 0.0262(17) 0.0101(11) 0.076(2)

loop_
_atom_type_symbol
_atom_type_description
_atom_type_scat_dispersion_real
_atom_type_scat_dispersion_imag
_atom_type_scat_source
C C 0.0033 0.0016 'International Tables Vol C Tables 4.2.6.8 and 6.1.1.4'
H H 0.0000 0.0000 'International Tables Vol C Tables 4.2.6.8 and 6.1.1.4'
N N 0.0061 0.0033 'International Tables Vol C Tables 4.2.6.8 and 6.1.1.4'
O O 0.0106 0.0060 'International Tables Vol C Tables 4.2.6.8 and 6.1.1.4'
Si Si 0.0817 0.0704 'International Tables Vol C Tables 4.2.6.8 and 6.1.1.4'
K K 0.2009 0.2494 'International Tables Vol C Tables 4.2.6.8 and 6.1.1.4'
Ge Ge 0.1547 1.8001 'International Tables Vol C Tables 4.2.6.8 and 6.1.1.4'

loop_
_geom_angle_atom_site_label_1
_geom_angle_atom_site_label_2
_geom_angle_atom_site_label_3
_geom_angle
_geom_angle_site_symmetry_1
_geom_angle_site_symmetry_3
_geom_angle_publ_flag
C1 Ge1 C4 87.46(6) . . ?
C1 Ge1 K1 98.50(5) . . ?
C4 Ge1 K1 166.95(5) . . ?
O1 K1 O5 117.42(6) . . ?
O1 K1 O3 116.56(6) . . ?
O5 K1 O3 113.68(5) . . ?
O1 K1 O2 59.41(6) . . ?
O5 K1 O2 149.54(5) . . ?
O3 K1 O2 57.38(5) . . ?
O1 K1 O6 59.28(6) . . ?
O5 K1 O6 58.34(6) . . ?
O3 K1 O6 148.98(5) . . ?
O2 K1 O6 112.43(6) . . ?
O1 K1 O4 149.60(5) . . ?
O5 K1 O4 57.02(5) . . ?
O3 K1 O4 56.81(5) . . ?
O2 K1 O4 108.75(5) . . ?
O6 K1 O4 109.50(5) . . ?
O1 K1 Ge1 96.92(4) . . ?
O5 K1 Ge1 79.68(4) . . ?
O3 K1 Ge1 127.39(4) . . ?
O2 K1 Ge1 129.97(3) . . ?
O6 K1 Ge1 82.55(3) . . ?
O4 K1 Ge1 110.05(4) . . ?
O1 K1 Si3 94.02(4) . . ?
O5 K1 Si3 125.46(4) . . ?
O3 K1 Si3 84.89(3) . . ?
O2 K1 Si3 84.35(3) . . ?
O6 K1 Si3 125.03(3) . . ?
O4 K1 Si3 113.47(4) . . ?
Ge1 K1 Si3 51.650(9) . . ?
C4 Si1 C8 108.78(10) . . ?
C4 Si1 C7 114.34(9) . . ?
C8 Si1 C7 108.45(14) . . ?
C4 Si1 C9 114.95(11) . . ?
C8 Si1 C9 105.88(14) . . ?
C7 Si1 C9 103.95(11) . . ?
C4 Si2 C10 113.35(10) . . ?
C4 Si2 C11 110.12(10) . . ?
C10 Si2 C11 108.22(14) . . ?
C4 Si2 C12 114.69(10) . . ?
C10 Si2 C12 105.07(12) . . ?
C11 Si2 C12 104.83(14) . . ?
C1 Si3 N2 108.29(7) . . ?
C1 Si3 N1 108.46(6) . . ?
N2 Si3 N1 67.69(6) . . ?
C1 Si3 C13 116.21(6) . . ?
N2 Si3 C13 33.94(6) . . ?
N1 Si3 C13 34.15(6) . . ?
C1 Si3 K1 97.53(5) . . ?
N2 Si3 K1 126.38(4) . . ?
N1 Si3 K1 144.69(4) . . ?
C13 Si3 K1 144.35(4) . . ?
C28 O1 C39 113.1(2) . . ?
C28 O1 K1 120.02(16) . . ?
C39 O1 K1 119.81(19) . . ?
C30 O2 C29 112.9(2) . . ?
C30 O2 K1 108.79(14) . . ?
C29 O2 K1 108.40(17) . . ?
C32 O3 C31 111.8(2) . . ?
C32 O3 K1 121.23(15) . . ?
C31 O3 K1 119.16(15) . . ?
C34 O4 C33 113.4(2) . . ?
C34 O4 K1 108.48(16) . . ?
C33 O4 K1 111.46(14) . . ?
C35 O5 C36 113.2(2) . . ?
C35 O5 K1 120.68(15) . . ?
C36 O5 K1 119.59(18) . . ?
C38 O6 C37 112.2(2) . . ?
C38 O6 K1 104.77(16) . . ?
C37 O6 K1 108.02(14) . . ?
C13 N1 C24 130.26(14) . . ?
C13 N1 Si3 92.54(10) . . ?
C24 N1 Si3 133.29(11) . . ?
C13 N2 C20 131.51(14) . . ?
C13 N2 Si3 92.85(10) . . ?
C20 N2 Si3 134.95(11) . . ?
C2 C1 Si3 135.95(11) . . ?
C2 C1 Ge1 112.74(10) . . ?
Si3 C1 Ge1 111.30(7) . . ?
C3 C2 C1 117.70(13) . . ?
C3 C2 C5 121.76(14) . . ?
C1 C2 C5 120.52(14) . . ?
C2 C3 C4 117.45(13) . . ?
C2 C3 C6 121.67(14) . . ?
C4 C3 C6 120.78(14) . . ?
C3 C4 Si1 110.72(11) . . ?
C3 C4 Si2 111.47(11) . . ?
Si1 C4 Si2 120.25(8) . . ?
C3 C4 Ge1 104.64(10) . . ?
Si1 C4 Ge1 104.42(7) . . ?
Si2 C4 Ge1 103.61(7) . . ?
C2 C5 H5A 109.5 . . ?
C2 C5 H5B 109.5 . . ?
H5A C5 H5B 109.5 . . ?
C2 C5 H5C 109.5 . . ?
H5A C5 H5C 109.5 . . ?
H5B C5 H5C 109.5 . . ?
C3 C6 H6A 109.5 . . ?
C3 C6 H6B 109.5 . . ?
H6A C6 H6B 109.5 . . ?
C3 C6 H6C 109.5 . . ?
H6A C6 H6C 109.5 . . ?
H6B C6 H6C 109.5 . . ?
Si1 C7 H7A 109.5 . . ?
Si1 C7 H7B 109.5 . . ?
H7A C7 H7B 109.5 . . ?
Si1 C7 H7C 109.5 . . ?
H7A C7 H7C 109.5 . . ?
H7B C7 H7C 109.5 . . ?
Si1 C8 H8A 109.5 . . ?
Si1 C8 H8B 109.5 . . ?
H8A C8 H8B 109.5 . . ?
Si1 C8 H8C 109.5 . . ?
H8A C8 H8C 109.5 . . ?
H8B C8 H8C 109.5 . . ?
Si1 C9 H9A 109.5 . . ?
Si1 C9 H9B 109.5 . . ?
H9A C9 H9B 109.5 . . ?
Si1 C9 H9C 109.5 . . ?
H9A C9 H9C 109.5 . . ?
H9B C9 H9C 109.5 . . ?
Si2 C10 H10A 109.5 . . ?
Si2 C10 H10B 109.5 . . ?
H10A C10 H10B 109.5 . . ?
Si2 C10 H10C 109.5 . . ?
H10A C10 H10C 109.5 . . ?
H10B C10 H10C 109.5 . . ?
Si2 C11 H11A 109.5 . . ?
Si2 C11 H11B 109.5 . . ?
H11A C11 H11B 109.5 . . ?
Si2 C11 H11C 109.5 . . ?
H11A C11 H11C 109.5 . . ?
H11B C11 H11C 109.5 . . ?
Si2 C12 H12A 109.5 . . ?
Si2 C12 H12B 109.5 . . ?
H12A C12 H12B 109.5 . . ?
Si2 C12 H12C 109.5 . . ?
H12A C12 H12C 109.5 . . ?
H12B C12 H12C 109.5 . . ?
N2 C13 N1 105.74(13) . . ?
N2 C13 C14 126.43(14) . . ?
N1 C13 C14 127.81(15) . . ?
N2 C13 Si3 53.21(8) . . ?
N1 C13 Si3 53.31(8) . . ?
C14 C13 Si3 171.31(11) . . ?
C15 C14 C19 119.03(16) . . ?
C15 C14 C13 121.47(15) . . ?
C19 C14 C13 119.45(15) . . ?
C16 C15 C14 119.96(19) . . ?
C16 C15 H15 120.0 . . ?
C14 C15 H15 120.0 . . ?
C17 C16 C15 120.5(2) . . ?
C17 C16 H16 119.7 . . ?
C15 C16 H16 119.7 . . ?
C16 C17 C18 119.92(19) . . ?
C16 C17 H17 120.0 . . ?
C18 C17 H17 120.0 . . ?
C17 C18 C19 120.2(2) . . ?
C17 C18 H18 119.9 . . ?
C19 C18 H18 119.9 . . ?
C18 C19 C14 120.3(2) . . ?
C18 C19 H19 119.9 . . ?
C14 C19 H19 119.9 . . ?
N2 C20 C21 105.47(15) . . ?
N2 C20 C23 110.38(15) . . ?
C21 C20 C23 110.1(2) . . ?
N2 C20 C22 111.52(15) . . ?
C21 C20 C22 108.9(2) . . ?
C23 C20 C22 110.30(17) . . ?
C20 C21 H21A 109.5 . . ?
C20 C21 H21B 109.5 . . ?
H21A C21 H21B 109.5 . . ?
C20 C21 H21C 109.5 . . ?
H21A C21 H21C 109.5 . . ?
H21B C21 H21C 109.5 . . ?
C20 C22 H22A 109.5 . . ?
C20 C22 H22B 109.5 . . ?
H22A C22 H22B 109.5 . . ?
C20 C22 H22C 109.5 . . ?
H22A C22 H22C 109.5 . . ?
H22B C22 H22C 109.5 . . ?
C20 C23 H23A 109.5 . . ?
C20 C23 H23B 109.5 . . ?
H23A C23 H23B 109.5 . . ?
C20 C23 H23C 109.5 . . ?
H23A C23 H23C 109.5 . . ?
H23B C23 H23C 109.5 . . ?
N1 C24 C27 111.76(16) . . ?
N1 C24 C26 110.74(15) . . ?
C27 C24 C26 110.02(18) . . ?
N1 C24 C25 105.69(14) . . ?
C27 C24 C25 109.15(17) . . ?
C26 C24 C25 109.36(17) . . ?
C24 C25 H25A 109.5 . . ?
C24 C25 H25B 109.5 . . ?
H25A C25 H25B 109.5 . . ?
C24 C25 H25C 109.5 . . ?
H25A C25 H25C 109.5 . . ?
H25B C25 H25C 109.5 . . ?
C24 C26 H26A 109.5 . . ?
C24 C26 H26B 109.5 . . ?
H26A C26 H26B 109.5 . . ?
C24 C26 H26C 109.5 . . ?
H26A C26 H26C 109.5 . . ?
H26B C26 H26C 109.5 . . ?
C24 C27 H27A 109.5 . . ?
C24 C27 H27B 109.5 . . ?
H27A C27 H27B 109.5 . . ?
C24 C27 H27C 109.5 . . ?
H27A C27 H27C 109.5 . . ?
H27B C27 H27C 109.5 . . ?
O1 C28 C29 108.6(2) . . ?
O1 C28 H28A 110.0 . . ?
C29 C28 H28A 110.0 . . ?
O1 C28 H28B 110.0 . . ?
C29 C28 H28B 110.0 . . ?
H28A C28 H28B 108.4 . . ?
O2 C29 C28 109.2(2) . . ?
O2 C29 H29A 109.8 . . ?
C28 C29 H29A 109.8 . . ?
O2 C29 H29B 109.8 . . ?
C28 C29 H29B 109.8 . . ?
H29A C29 H29B 108.3 . . ?
O2 C30 C31 108.1(2) . . ?
O2 C30 H30A 110.1 . . ?
C31 C30 H30A 110.1 . . ?
O2 C30 H30B 110.1 . . ?
C31 C30 H30B 110.1 . . ?
H30A C30 H30B 108.4 . . ?
O3 C31 C30 109.4(2) . . ?
O3 C31 H31A 109.8 . . ?
C30 C31 H31A 109.8 . . ?
O3 C31 H31B 109.8 . . ?
C30 C31 H31B 109.8 . . ?
H31A C31 H31B 108.2 . . ?
O3 C32 C33 108.6(2) . . ?
O3 C32 H32A 110.0 . . ?
C33 C32 H32A 110.0 . . ?
O3 C32 H32B 110.0 . . ?
C33 C32 H32B 110.0 . . ?
H32A C32 H32B 108.4 . . ?
O4 C33 C32 110.1(2) . . ?
O4 C33 H33A 109.6 . . ?
C32 C33 H33A 109.6 . . ?
O4 C33 H33B 109.6 . . ?
C32 C33 H33B 109.6 . . ?
H33A C33 H33B 108.1 . . ?
O4 C34 C35 109.2(3) . . ?
O4 C34 H34A 109.8 . . ?
C35 C34 H34A 109.8 . . ?
O4 C34 H34B 109.8 . . ?
C35 C34 H34B 109.8 . . ?
H34A C34 H34B 108.3 . . ?
O5 C35 C34 109.2(2) . . ?
O5 C35 H35A 109.8 . . ?
C34 C35 H35A 109.8 . . ?
O5 C35 H35B 109.8 . . ?
C34 C35 H35B 109.8 . . ?
H35A C35 H35B 108.3 . . ?
O5 C36 C37 108.86(19) . . ?
O5 C36 H36A 109.9 . . ?
C37 C36 H36A 109.9 . . ?
O5 C36 H36B 109.9 . . ?
C37 C36 H36B 109.9 . . ?
H36A C36 H36B 108.3 . . ?
O6 C37 C36 109.6(2) . . ?
O6 C37 H37A 109.7 . . ?
C36 C37 H37A 109.7 . . ?
O6 C37 H37B 109.7 . . ?
C36 C37 H37B 109.7 . . ?
H37A C37 H37B 108.2 . . ?
O6 C38 C39 109.6(2) . . ?
O6 C38 H38A 109.8 . . ?
C39 C38 H38A 109.8 . . ?
O6 C38 H38B 109.8 . . ?
C39 C38 H38B 109.8 . . ?
H38A C38 H38B 108.2 . . ?
O1 C39 C38 109.7(2) . . ?
O1 C39 H39A 109.7 . . ?
C38 C39 H39A 109.7 . . ?
O1 C39 H39B 109.7 . . ?
C38 C39 H39B 109.7 . . ?
H39A C39 H39B 108.2 . . ?

loop_
_geom_bond_atom_site_label_1
_geom_bond_atom_site_label_2
_geom_bond_distance
_geom_bond_site_symmetry_2
_geom_bond_publ_flag
Ge1 C1 1.8739(14) . ?
Ge1 C4 2.0741(15) . ?
Ge1 K1 3.4820(4) . ?
K1 O1 2.7675(17) . ?
K1 O5 2.8532(17) . ?
K1 O3 2.8644(15) . ?
K1 O2 2.8891(17) . ?
K1 O6 2.9231(16) . ?
K1 O4 2.9414(16) . ?
K1 Si3 3.5379(5) . ?
Si1 C4 1.8594(17) . ?
Si1 C8 1.864(3) . ?
Si1 C7 1.877(2) . ?
Si1 C9 1.892(2) . ?
Si2 C4 1.8643(17) . ?
Si2 C10 1.876(2) . ?
Si2 C11 1.878(2) . ?
Si2 C12 1.892(2) . ?
Si3 C1 1.8304(15) . ?
Si3 N2 1.9050(13) . ?
Si3 N1 1.9070(14) . ?
Si3 C13 2.3757(15) . ?
O1 C28 1.405(4) . ?
O1 C39 1.427(4) . ?
O2 C30 1.405(3) . ?
O2 C29 1.429(3) . ?
O3 C32 1.390(3) . ?
O3 C31 1.416(3) . ?
O4 C34 1.384(3) . ?
O4 C33 1.417(3) . ?
O5 C35 1.409(3) . ?
O5 C36 1.409(3) . ?
O6 C38 1.398(3) . ?
O6 C37 1.428(4) . ?
N1 C13 1.335(2) . ?
N1 C24 1.475(2) . ?
N2 C13 1.328(2) . ?
N2 C20 1.470(2) . ?
C1 C2 1.449(2) . ?
C2 C3 1.364(2) . ?
C2 C5 1.512(2) . ?
C3 C4 1.507(2) . ?
C3 C6 1.517(2) . ?
C5 H5A 0.9800 . ?
C5 H5B 0.9800 . ?
C5 H5C 0.9800 . ?
C6 H6A 0.9800 . ?
C6 H6B 0.9800 . ?
C6 H6C 0.9800 . ?
C7 H7A 0.9800 . ?
C7 H7B 0.9800 . ?
C7 H7C 0.9800 . ?
C8 H8A 0.9800 . ?
C8 H8B 0.9800 . ?
C8 H8C 0.9800 . ?
C9 H9A 0.9800 . ?
C9 H9B 0.9800 . ?
C9 H9C 0.9800 . ?
C10 H10A 0.9800 . ?
C10 H10B 0.9800 . ?
C10 H10C 0.9800 . ?
C11 H11A 0.9800 . ?
C11 H11B 0.9800 . ?
C11 H11C 0.9800 . ?
C12 H12A 0.9800 . ?
C12 H12B 0.9800 . ?
C12 H12C 0.9800 . ?
C13 C14 1.490(2) . ?
C14 C15 1.389(2) . ?
C14 C19 1.393(2) . ?
C15 C16 1.389(3) . ?
C15 H15 0.9500 . ?
C16 C17 1.372(4) . ?
C16 H16 0.9500 . ?
C17 C18 1.378(4) . ?
C17 H17 0.9500 . ?
C18 C19 1.383(3) . ?
C18 H18 0.9500 . ?
C19 H19 0.9500 . ?
C20 C21 1.518(3) . ?
C20 C23 1.525(3) . ?
C20 C22 1.531(3) . ?
C21 H21A 0.9800 . ?
C21 H21B 0.9800 . ?
C21 H21C 0.9800 . ?
C22 H22A 0.9800 . ?
C22 H22B 0.9800 . ?
C22 H22C 0.9800 . ?
C23 H23A 0.9800 . ?
C23 H23B 0.9800 . ?
C23 H23C 0.9800 . ?
C24 C27 1.527(3) . ?
C24 C26 1.528(3) . ?
C24 C25 1.529(3) . ?
C25 H25A 0.9800 . ?
C25 H25B 0.9800 . ?
C25 H25C 0.9800 . ?
C26 H26A 0.9800 . ?
C26 H26B 0.9800 . ?
C26 H26C 0.9800 . ?
C27 H27A 0.9800 . ?
C27 H27B 0.9800 . ?
C27 H27C 0.9800 . ?
C28 C29 1.486(5) . ?
C28 H28A 0.9900 . ?
C28 H28B 0.9900 . ?
C29 H29A 0.9900 . ?
C29 H29B 0.9900 . ?
C30 C31 1.473(4) . ?
C30 H30A 0.9900 . ?
C30 H30B 0.9900 . ?
C31 H31A 0.9900 . ?
C31 H31B 0.9900 . ?
C32 C33 1.461(4) . ?
C32 H32A 0.9900 . ?
C32 H32B 0.9900 . ?
C33 H33A 0.9900 . ?
C33 H33B 0.9900 . ?
C34 C35 1.482(4) . ?
C34 H34A 0.9900 . ?
C34 H34B 0.9900 . ?
C35 H35A 0.9900 . ?
C35 H35B 0.9900 . ?
C36 C37 1.482(4) . ?
C36 H36A 0.9900 . ?
C36 H36B 0.9900 . ?
C37 H37A 0.9900 . ?
C37 H37B 0.9900 . ?
C38 C39 1.492(5) . ?
C38 H38A 0.9900 . ?
C38 H38B 0.9900 . ?
C39 H39A 0.9900 . ?
C39 H39B 0.9900 . ?

loop_
_geom_torsion_atom_site_label_1
_geom_torsion_atom_site_label_2
_geom_torsion_atom_site_label_3
_geom_torsion_atom_site_label_4
_geom_torsion
_geom_torsion_site_symmetry_1
_geom_torsion_site_symmetry_2
_geom_torsion_site_symmetry_3
_geom_torsion_site_symmetry_4
_geom_torsion_publ_flag
N2 Si3 C1 C2 37.03(19) . . . . ?
N1 Si3 C1 C2 -34.85(19) . . . . ?
C13 Si3 C1 C2 1.2(2) . . . . ?
K1 Si3 C1 C2 169.39(16) . . . . ?
N2 Si3 C1 Ge1 -141.97(7) . . . . ?
N1 Si3 C1 Ge1 146.15(7) . . . . ?
C13 Si3 C1 Ge1 -177.76(7) . . . . ?
K1 Si3 C1 Ge1 -9.61(8) . . . . ?
C4 Ge1 C1 C2 -1.12(12) . . . . ?
K1 Ge1 C1 C2 -169.46(11) . . . . ?
C4 Ge1 C1 Si3 178.12(9) . . . . ?
K1 Ge1 C1 Si3 9.79(8) . . . . ?
Si3 C1 C2 C3 -178.05(14) . . . . ?
Ge1 C1 C2 C3 0.93(19) . . . . ?
Si3 C1 C2 C5 3.4(3) . . . . ?
Ge1 C1 C2 C5 -177.65(13) . . . . ?
C1 C2 C3 C4 0.0(2) . . . . ?
C5 C2 C3 C4 178.60(16) . . . . ?
C1 C2 C3 C6 -176.49(16) . . . . ?
C5 C2 C3 C6 2.1(3) . . . . ?
C2 C3 C4 Si1 -112.81(15) . . . . ?
C6 C3 C4 Si1 63.74(19) . . . . ?
C2 C3 C4 Si2 110.51(15) . . . . ?
C6 C3 C4 Si2 -72.94(18) . . . . ?
C2 C3 C4 Ge1 -0.85(18) . . . . ?
C6 C3 C4 Ge1 175.70(14) . . . . ?
C8 Si1 C4 C3 45.88(16) . . . . ?
C7 Si1 C4 C3 167.25(13) . . . . ?
C9 Si1 C4 C3 -72.61(15) . . . . ?
C8 Si1 C4 Si2 178.23(14) . . . . ?
C7 Si1 C4 Si2 -60.41(14) . . . . ?
C9 Si1 C4 Si2 59.74(14) . . . . ?
C8 Si1 C4 Ge1 -66.22(14) . . . . ?
C7 Si1 C4 Ge1 55.15(12) . . . . ?
C9 Si1 C4 Ge1 175.29(10) . . . . ?
C10 Si2 C4 C3 -173.53(13) . . . . ?
C11 Si2 C4 C3 -52.14(16) . . . . ?
C12 Si2 C4 C3 65.80(15) . . . . ?
C10 Si2 C4 Si1 54.44(14) . . . . ?
C11 Si2 C4 Si1 175.83(13) . . . . ?
C12 Si2 C4 Si1 -66.23(14) . . . . ?
C10 Si2 C4 Ge1 -61.53(12) . . . . ?
C11 Si2 C4 Ge1 59.86(13) . . . . ?
C12 Si2 C4 Ge1 177.80(10) . . . . ?
C20 N2 C13 N1 -179.04(16) . . . . ?
Si3 N2 C13 N1 9.64(12) . . . . ?
C20 N2 C13 C14 2.1(3) . . . . ?
Si3 N2 C13 C14 -169.17(14) . . . . ?
C20 N2 C13 Si3 171.3(2) . . . . ?
C24 N1 C13 N2 -169.17(15) . . . . ?
Si3 N1 C13 N2 -9.63(12) . . . . ?
C24 N1 C13 C14 9.6(3) . . . . ?
Si3 N1 C13 C14 169.16(14) . . . . ?
C24 N1 C13 Si3 -159.54(19) . . . . ?
N2 C13 C14 C15 76.9(2) . . . . ?
N1 C13 C14 C15 -101.7(2) . . . . ?
N2 C13 C14 C19 -100.5(2) . . . . ?
N1 C13 C14 C19 80.9(2) . . . . ?
C19 C14 C15 C16 1.8(3) . . . . ?
C13 C14 C15 C16 -175.64(18) . . . . ?
C14 C15 C16 C17 -0.7(3) . . . . ?
C15 C16 C17 C18 -0.7(4) . . . . ?
C16 C17 C18 C19 1.0(4) . . . . ?
C17 C18 C19 C14 0.1(4) . . . . ?
C15 C14 C19 C18 -1.5(3) . . . . ?
C13 C14 C19 C18 176.0(2) . . . . ?
C13 N2 C20 C21 161.0(2) . . . . ?
Si3 N2 C20 C21 -31.3(2) . . . . ?
C13 N2 C20 C23 -80.1(2) . . . . ?
Si3 N2 C20 C23 87.6(2) . . . . ?
C13 N2 C20 C22 42.9(3) . . . . ?
Si3 N2 C20 C22 -149.39(16) . . . . ?
C13 N1 C24 C27 -62.0(2) . . . . ?
Si3 N1 C24 C27 146.72(15) . . . . ?
C13 N1 C24 C26 61.1(2) . . . . ?
Si3 N1 C24 C26 -90.23(18) . . . . ?
C13 N1 C24 C25 179.43(17) . . . . ?
Si3 N1 C24 C25 28.1(2) . . . . ?
C39 O1 C28 C29 172.3(2) . . . . ?
K1 O1 C28 C29 -37.1(3) . . . . ?
C30 O2 C29 C28 -179.6(2) . . . . ?
K1 O2 C29 C28 -59.0(3) . . . . ?
O1 C28 C29 O2 65.3(3) . . . . ?
C29 O2 C30 C31 -173.3(2) . . . . ?
K1 O2 C30 C31 66.3(2) . . . . ?
C32 O3 C31 C30 177.4(2) . . . . ?
K1 O3 C31 C30 27.7(3) . . . . ?
O2 C30 C31 O3 -63.3(3) . . . . ?
C31 O3 C32 C33 173.4(2) . . . . ?
K1 O3 C32 C33 -37.7(3) . . . . ?
C34 O4 C33 C32 -179.8(2) . . . . ?
K1 O4 C33 C32 -57.1(3) . . . . ?
O3 C32 C33 O4 63.0(3) . . . . ?
C33 O4 C34 C35 -171.3(2) . . . . ?
K1 O4 C34 C35 64.4(3) . . . . ?
C36 O5 C35 C34 179.6(3) . . . . ?
K1 O5 C35 C34 28.1(3) . . . . ?
O4 C34 C35 O5 -62.9(3) . . . . ?
C35 O5 C36 C37 174.9(3) . . . . ?
K1 O5 C36 C37 -33.2(3) . . . . ?
C38 O6 C37 C36 -177.5(2) . . . . ?
K1 O6 C37 C36 -62.5(2) . . . . ?
O5 C36 C37 O6 65.3(3) . . . . ?
C37 O6 C38 C39 -177.8(2) . . . . ?
K1 O6 C38 C39 65.2(2) . . . . ?
C28 O1 C39 C38 176.1(2) . . . . ?
K1 O1 C39 C38 25.5(3) . . . . ?
O6 C38 C39 O1 -63.8(3) . . . . ?
